data_7711597
loop_
_publ_author_name
'Yuan, Qingbing'
'Huang, Zeming'
'Wu, weikang'
'Hong, Dongjing'
'Zhu, Shan'
'Wei, Jieding'
'Zhou, Shuangliu'
'Wang, Shaowu'

_publ_section_title
;
 Halide-Bridged Tetranuclear Organocopper(I) Clusters Supported by the
 Indolyl-based NCN Pincer Ligands and Their Catalytic Activities towards
 Hydrophosphination of Alkenes
;
_journal_name_full 'Dalton Transactions'
_journal_paper_doi 10.1039/D2DT02654F
_journal_year 2022
_chemical_formula_moiety 'C54 H68 Cu4 I2 N6'
_chemical_formula_sum 'C54 H68 Cu4 I2 N6'
_chemical_formula_weight 1309.10
_space_group_crystal_system monoclinic
_space_group_IT_number 14
_space_group_name_Hall '-P 2yn'
_space_group_name_H-M_alt 'P 1 21/n 1'
_atom_sites_solution_hydrogens geom
_audit_creation_date 2019-08-28
_audit_creation_method
;
Olex2 1.2
(compiled 2018.05.29 svn.r3508 for OlexSys, GUI svn.r5506)
;
_audit_update_record
;
2022-01-18 deposited with the CCDC.	2022-10-27 downloaded from the CCDC.
;
_cell_angle_alpha 90
_cell_angle_beta 95.409(16)
_cell_angle_gamma 90
_cell_formula_units_Z 4
_cell_length_a 12.426(11)
_cell_length_b 11.631(13)
_cell_length_c 44.05(4)
_cell_measurement_reflns_used 9974
_cell_measurement_temperature 273(2)
_cell_measurement_theta_max 24.51
_cell_measurement_theta_min 2.97
_cell_volume 6338(11)
_computing_cell_refinement 'SAINT V8.38A (?, 2016)'
_computing_data_reduction 'SAINT V8.38A (?, 2016)'
_computing_molecular_graphics 'Olex2 (Dolomanov et al., 2009)'
_computing_publication_material 'Olex2 (Dolomanov et al., 2009)'
_computing_structure_refinement 'ShelXL (Sheldrick, 2015)'
_computing_structure_solution 'SHELXT 2014/5 (Sheldrick, 2014)'
_diffrn_ambient_temperature 273.15
_diffrn_measured_fraction_theta_full 0.998
_diffrn_measured_fraction_theta_max 0.982
_diffrn_measurement_device_type 'Bruker APEX-II CCD'
_diffrn_measurement_method '\f and \w scans'
_diffrn_radiation_type MoK\a
_diffrn_radiation_wavelength 0.71073
_diffrn_reflns_av_R_equivalents 0.0909
_diffrn_reflns_av_unetI/netI 0.0926
_diffrn_reflns_Laue_measured_fraction_full 0.998
_diffrn_reflns_Laue_measured_fraction_max 0.982
_diffrn_reflns_limit_h_max 16
_diffrn_reflns_limit_h_min -14
_diffrn_reflns_limit_k_max 15
_diffrn_reflns_limit_k_min -15
_diffrn_reflns_limit_l_max 57
_diffrn_reflns_limit_l_min -57
_diffrn_reflns_number 103003
_diffrn_reflns_point_group_measured_fraction_full 0.998
_diffrn_reflns_point_group_measured_fraction_max 0.982
_diffrn_reflns_theta_full 25.242
_diffrn_reflns_theta_max 27.647
_diffrn_reflns_theta_min 2.909
_diffrn_standards_number 0
_exptl_absorpt_coefficient_mu 2.333
_exptl_absorpt_correction_T_max 0.7456
_exptl_absorpt_correction_T_min 0.5302
_exptl_absorpt_correction_type none
_exptl_crystal_colour orange
_exptl_crystal_density_diffrn 1.372
_exptl_crystal_description block
_exptl_crystal_F_000 2624
_exptl_crystal_size_max 0.22
_exptl_crystal_size_mid 0.21
_exptl_crystal_size_min 0.2
_refine_diff_density_max 1.392
_refine_diff_density_min -1.978
_refine_diff_density_rms 0.166
_refine_ls_extinction_method none
_refine_ls_goodness_of_fit_ref 1.067
_refine_ls_hydrogen_treatment constr
_refine_ls_matrix_type full
_refine_ls_number_parameters 603
_refine_ls_number_reflns 14523
_refine_ls_number_restraints 1255
_refine_ls_restrained_S_all 1.057
_refine_ls_R_factor_all 0.1568
_refine_ls_R_factor_gt 0.1039
_refine_ls_shift/su_max 0.011
_refine_ls_shift/su_mean 0.000
_refine_ls_structure_factor_coef Fsqd
_refine_ls_weighting_details 'w=1/[\s^2^(Fo^2^)+(0.0714P)^2^+88.0142P] where P=(Fo^2^+2Fc^2^)/3'
_refine_ls_weighting_scheme calc
_refine_ls_wR_factor_gt 0.2178
_refine_ls_wR_factor_ref 0.2387
_reflns_Friedel_coverage 0.000
_reflns_number_gt 8887
_reflns_number_total 14523
_reflns_threshold_expression 'I > 2\s(I)'
_cod_data_source_file d2dt02654f2.cif
_cod_data_source_block 1_a_CCDC2
_cod_database_code 7711597
_shelx_shelxl_version_number 2018/3
_shelx_space_group_comment
;
The symmetry employed for this shelxl refinement is uniquely defined
by the following loop, which should always be used as a source of
symmetry information in preference to the above space-group names.
They are only intended as comments.
;
_shelx_estimated_absorpt_t_max 0.653
_shelx_estimated_absorpt_t_min 0.628
_olex2_refinement_description
;
1. Fixed Uiso
 At 1.2 times of:
  All C(H) groups, All C(H,H) groups
 At 1.5 times of:
  All C(H,H,H) groups
2. Restrained distances
 C52-C51 = C53-C52 = C54-C53 = C25-C24
 1.54 with sigma of 0.005
 C26-C25 = C27-C26
 1.54 with sigma of 0.01
 H50B-H51B
 2 with sigma of 0.02
3. Uiso/Uaniso restraints and constraints
C1 \\sim C9 \\sim C2 \\sim C36 \\sim C29 \\sim C37 \\sim C10 \\sim C15 \\sim C3
\\sim C8 \\sim C28 \\sim C30 \\sim C11 \\sim C42 \\sim C22 \\sim C35 \\sim C49
\\sim C34 \\sim C19 \\sim C38 \\sim C46 \\sim C4 \\sim C33 \\sim C43 \\sim C14
\\sim C16 \\sim C6 \\sim C23 \\sim C32 \\sim C50 \\sim C39 \\sim C5 \\sim C31
\\sim C54 \\sim C7 \\sim C12 \\sim C24 \\sim C41 \\sim C13 \\sim C40 \\sim C51
\\sim C18 \\sim C21 \\sim C20 \\sim C27 \\sim C17 \\sim C45 \\sim C47 \\sim C48
\\sim C44 \\sim C25 \\sim C53 \\sim C52 \\sim C26: within 3.8A with sigma of
0.01 and sigma for terminal atoms of 0.02
4.a Ternary CH refined with riding coordinates:
 C19(H19), C46(H46), C43(H43), C16(H16)
4.b Secondary CH2 refined with riding coordinates:
 C22(H22A,H22B), C49(H49A,H49B), C23(H23A,H23B), C50(H50A,H50B), C54(H54A,
 H54B), C24(H24A,H24B), C51(H51A,H51B), C27(H27A,H27B), C25(H25A,H25B),
 C53(H53A,H53B), C52(H52A,H52B), C26(H26A,H26B)
4.c Aromatic/amide H refined with riding coordinates:
 C9(H9), C36(H36), C34(H34), C4(H4), C33(H33), C14(H14), C6(H6), C32(H32),
 C39(H39), C5(H5), C31(H31), C7(H7), C12(H12), C41(H41), C13(H13), C40(H40)
4.d Idealised Me refined as rotating group:
 C18(H18A,H18B,H18C), C21(H21A,H21B,H21C), C20(H20A,H20B,H20C), C17(H17A,H17B,
 H17C), C45(H45A,H45B,H45C), C47(H47A,H47B,H47C), C48(H48A,H48B,H48C), C44(H44A,
 H44B,H44C)
;
_olex2_submission_special_instructions 'No special instructions were received'

loop_
_space_group_symop_operation_xyz
'x, y, z'
'-x+1/2, y+1/2, -z+1/2'
'-x, -y, -z'
'x-1/2, -y-1/2, z-1/2'

loop_
_atom_site_label
_atom_site_type_symbol
_atom_site_fract_x
_atom_site_fract_y
_atom_site_fract_z
_atom_site_U_iso_or_equiv
_atom_site_adp_type
_atom_site_occupancy
_atom_site_site_symmetry_order
_atom_site_calc_flag
_atom_site_refinement_flags_posn
_atom_site_refinement_flags_adp
_atom_site_refinement_flags_occupancy
_atom_site_disorder_assembly
_atom_site_disorder_group
I1 I 0.49433(6) 0.78954(6) 0.33617(2) 0.0457(2) Uani 1 1 d . . . . .
I2 I 0.25136(6) 0.80907(6) 0.39517(2) 0.0487(2) Uani 1 1 d . . . . .
Cu1 Cu 0.40875(10) 0.56229(11) 0.34362(3) 0.0369(3) Uani 1 1 d . . . . .
Cu3 Cu 0.33411(10) 0.57394(11) 0.39520(3) 0.0386(3) Uani 1 1 d . . . . .
Cu2 Cu 0.27642(11) 0.71157(11) 0.34407(3) 0.0434(3) Uani 1 1 d . . . . .
Cu4 Cu 0.46623(11) 0.72183(11) 0.39035(3) 0.0440(3) Uani 1 1 d . . . . .
N2 N 0.2114(6) 0.4708(6) 0.39448(15) 0.0261(16) Uani 1 1 d . . . . .
N5 N 0.5288(6) 0.4569(6) 0.34813(16) 0.0269(16) Uani 1 1 d . . . . .
N1 N 0.2286(6) 0.5480(7) 0.29668(17) 0.0337(18) Uani 1 1 d . . . . .
C1 C 0.2509(8) 0.5447(9) 0.3281(2) 0.0415(16) Uani 1 1 d . U . . .
N4 N 0.5146(7) 0.5800(7) 0.44185(16) 0.0336(18) Uani 1 1 d . . . . .
N6 N 0.5605(7) 0.8109(7) 0.4256(2) 0.045(2) Uani 1 1 d . . . . .
C9 C 0.1604(8) 0.4340(9) 0.3691(2) 0.0406(15) Uani 1 1 d . U . . .
H9 H 0.105705 0.380700 0.371158 0.049 Uiso 1 1 calc R . . . .
N3 N 0.1838(7) 0.7880(7) 0.3061(2) 0.048(2) Uani 1 1 d . . . . .
C2 C 0.1773(8) 0.4644(9) 0.3390(2) 0.0420(16) Uani 1 1 d . U . . .
C36 C 0.5801(9) 0.4337(10) 0.3742(2) 0.0457(16) Uani 1 1 d . U . . .
H36 H 0.634709 0.379183 0.373859 0.055 Uiso 1 1 calc R . . . .
C29 C 0.5654(9) 0.4788(9) 0.4030(2) 0.0431(16) Uani 1 1 d . U . . .
C37 C 0.5590(9) 0.3920(10) 0.3219(3) 0.0492(17) Uani 1 1 d . U . . .
C10 C 0.1724(9) 0.4304(10) 0.4220(2) 0.0446(16) Uani 1 1 d . U . . .
C15 C 0.0854(9) 0.4873(10) 0.4336(2) 0.0452(17) Uani 1 1 d . U . . .
C3 C 0.1114(9) 0.4196(9) 0.3130(2) 0.0424(16) Uani 1 1 d . U . . .
C8 C 0.1454(9) 0.4761(10) 0.2865(2) 0.0442(16) Uani 1 1 d . U . . .
C28 C 0.4908(9) 0.5612(9) 0.4108(2) 0.0448(16) Uani 1 1 d . U . . .
C30 C 0.6329(9) 0.4463(10) 0.4308(2) 0.0475(16) Uani 1 1 d . U . . .
C11 C 0.2241(9) 0.3385(10) 0.4368(2) 0.0475(18) Uani 1 1 d . U . . .
C42 C 0.6349(10) 0.4407(11) 0.3040(3) 0.0518(18) Uani 1 1 d . U . . .
C22 C 0.2725(10) 0.6313(10) 0.2784(3) 0.0518(18) Uani 1 1 d . U . . .
H22A H 0.275308 0.600262 0.258101 0.062 Uiso 1 1 calc R . . . .
H22B H 0.346154 0.647251 0.286707 0.062 Uiso 1 1 calc R . . . .
C35 C 0.5989(9) 0.5107(10) 0.4539(3) 0.0498(16) Uani 1 1 d . U . . .
C49 C 0.4666(10) 0.6718(10) 0.4577(3) 0.0532(18) Uani 1 1 d . U . . .
H49A H 0.465687 0.650392 0.478910 0.064 Uiso 1 1 calc R . . . .
H49B H 0.392193 0.681033 0.449175 0.064 Uiso 1 1 calc R . . . .
C34 C 0.6499(10) 0.5036(11) 0.4834(3) 0.0536(17) Uani 1 1 d . U . . .
H34 H 0.628799 0.550961 0.498802 0.064 Uiso 1 1 calc R . . . .
C19 C 0.0332(9) 0.5910(10) 0.4184(3) 0.0498(19) Uani 1 1 d . U . . .
H19 H 0.082352 0.619561 0.403985 0.060 Uiso 1 1 calc R . . . .
C38 C 0.5096(10) 0.2876(11) 0.3152(3) 0.0534(18) Uani 1 1 d . U . . .
C46 C 0.6845(10) 0.5537(11) 0.3091(3) 0.056(2) Uani 1 1 d . U . . .
H46 H 0.647623 0.591915 0.325021 0.067 Uiso 1 1 calc R . . . .
C4 C 0.0305(9) 0.3392(10) 0.3099(2) 0.0467(17) Uani 1 1 d . U . . .
H4 H 0.009325 0.299719 0.326702 0.056 Uiso 1 1 calc R . . . .
C33 C 0.7286(10) 0.4285(11) 0.4891(3) 0.057(2) Uani 1 1 d . U . . .
H33 H 0.761860 0.422334 0.508842 0.069 Uiso 1 1 calc R . . . .
C43 C 0.4259(10) 0.2380(11) 0.3341(3) 0.055(2) Uani 1 1 d . U . . .
H43 H 0.407945 0.297758 0.348514 0.066 Uiso 1 1 calc R . . . .
C14 C 0.0487(10) 0.4422(10) 0.4597(2) 0.0517(19) Uani 1 1 d . U . . .
H14 H -0.010381 0.476391 0.467534 0.062 Uiso 1 1 calc R . . . .
C16 C 0.3147(10) 0.2719(10) 0.4237(3) 0.054(2) Uani 1 1 d . U . . .
H16 H 0.338707 0.316667 0.406757 0.065 Uiso 1 1 calc R . . . .
C6 C 0.0131(10) 0.3780(11) 0.2550(3) 0.054(2) Uani 1 1 d . U . . .
H6 H -0.021864 0.364272 0.235710 0.064 Uiso 1 1 calc R . . . .
C23 C 0.2098(11) 0.7433(12) 0.2762(3) 0.066(2) Uani 1 1 d . U . . .
H23A H 0.251846 0.800441 0.266435 0.079 Uiso 1 1 calc R . . . .
H23B H 0.143048 0.731492 0.263280 0.079 Uiso 1 1 calc R . . . .
C32 C 0.7626(10) 0.3595(11) 0.4668(3) 0.056(2) Uani 1 1 d . U . . .
H32 H 0.817799 0.306664 0.471628 0.067 Uiso 1 1 calc R . . . .
C50 C 0.5235(11) 0.7853(11) 0.4560(3) 0.067(2) Uani 1 1 d . U . . .
H50A H 0.474965 0.845965 0.461289 0.081 Uiso 1 1 calc R . . . .
H50B H 0.585619 0.785974 0.471114 0.081 Uiso 1 1 calc DR . . . .
C39 C 0.5407(10) 0.2248(11) 0.2913(3) 0.058(2) Uani 1 1 d . U . . .
H39 H 0.509196 0.153622 0.286627 0.069 Uiso 1 1 calc R . . . .
C5 C -0.0198(9) 0.3183(10) 0.2802(2) 0.0513(19) Uani 1 1 d . U . . .
H5 H -0.075209 0.264413 0.277385 0.062 Uiso 1 1 calc R . . . .
C31 C 0.7156(9) 0.3677(10) 0.4371(3) 0.0486(18) Uani 1 1 d . U . . .
H31 H 0.738921 0.321392 0.421849 0.058 Uiso 1 1 calc R . . . .
C54 C 0.5555(10) 0.9369(12) 0.4212(4) 0.076(2) Uani 1 1 d D U . . .
H54A H 0.525750 0.974286 0.438243 0.091 Uiso 1 1 calc R . . . .
H54B H 0.511440 0.956396 0.402566 0.091 Uiso 1 1 calc R . . . .
C7 C 0.0953(9) 0.4559(10) 0.2582(2) 0.0495(17) Uani 1 1 d . U . . .
H7 H 0.116874 0.494618 0.241335 0.059 Uiso 1 1 calc R . . . .
C12 C 0.1823(10) 0.2967(11) 0.4628(3) 0.0547(19) Uani 1 1 d . U . . .
H12 H 0.213011 0.232103 0.472566 0.066 Uiso 1 1 calc R . . . .
C24 C 0.1985(11) 0.9127(12) 0.3063(3) 0.079(2) Uani 1 1 d D U . . .
H24A H 0.254667 0.933323 0.293472 0.095 Uiso 1 1 calc R . . . .
H24B H 0.220803 0.938294 0.326924 0.095 Uiso 1 1 calc R . . . .
C41 C 0.6616(10) 0.3704(11) 0.2798(3) 0.058(2) Uani 1 1 d . U . . .
H41 H 0.711878 0.397332 0.267174 0.070 Uiso 1 1 calc R . . . .
C13 C 0.0956(10) 0.3504(11) 0.4742(3) 0.0548(19) Uani 1 1 d . U . . .
H13 H 0.069464 0.323179 0.492003 0.066 Uiso 1 1 calc R . . . .
C40 C 0.6180(10) 0.2666(11) 0.2742(3) 0.059(2) Uani 1 1 d . U . . .
H40 H 0.640624 0.222337 0.258402 0.071 Uiso 1 1 calc R . . . .
C51 C 0.6712(10) 0.7691(11) 0.4251(3) 0.0657(19) Uani 1 1 d D U . . .
H51A H 0.672218 0.698986 0.413208 0.079 Uiso 1 1 calc R . . . .
H51B H 0.702870 0.753130 0.445658 0.079 Uiso 1 1 calc DR . . . .
C18 C 0.4110(11) 0.2544(12) 0.4468(3) 0.067(3) Uani 1 1 d . U . . .
H18A H 0.427690 0.325244 0.457423 0.100 Uiso 1 1 calc GR . . . .
H18B H 0.472010 0.230393 0.436593 0.100 Uiso 1 1 calc GR . . . .
H18C H 0.394362 0.196403 0.461184 0.100 Uiso 1 1 calc GR . . . .
C21 C 0.0169(11) 0.6857(12) 0.4399(3) 0.070(3) Uani 1 1 d . U . . .
H21A H -0.038380 0.664563 0.452649 0.106 Uiso 1 1 calc GR . . . .
H21B H -0.004757 0.753815 0.428602 0.106 Uiso 1 1 calc GR . . . .
H21C H 0.083181 0.700143 0.452291 0.106 Uiso 1 1 calc GR . . . .
C20 C -0.0720(11) 0.5638(12) 0.4003(3) 0.072(3) Uani 1 1 d . U . . .
H20A H -0.059968 0.508518 0.384815 0.107 Uiso 1 1 calc GR . . . .
H20B H -0.101715 0.632770 0.390966 0.107 Uiso 1 1 calc GR . . . .
H20C H -0.121572 0.532695 0.413616 0.107 Uiso 1 1 calc GR . . . .
C27 C 0.0710(11) 0.7635(11) 0.3115(3) 0.073(2) Uani 1 1 d D U . . .
H27A H 0.064083 0.749256 0.332918 0.087 Uiso 1 1 calc R . . . .
H27B H 0.042941 0.697981 0.299628 0.087 Uiso 1 1 calc R . . . .
C17 C 0.2706(12) 0.1573(13) 0.4110(3) 0.078(3) Uani 1 1 d . U . . .
H17A H 0.260593 0.105786 0.427521 0.117 Uiso 1 1 calc GR . . . .
H17B H 0.320971 0.124238 0.398218 0.117 Uiso 1 1 calc GR . . . .
H17C H 0.202601 0.169738 0.399217 0.117 Uiso 1 1 calc GR . . . .
C45 C 0.3228(11) 0.2071(12) 0.3151(3) 0.071(3) Uani 1 1 d . U . . .
H45A H 0.297966 0.272205 0.302973 0.106 Uiso 1 1 calc GR . . . .
H45B H 0.268652 0.185666 0.328207 0.106 Uiso 1 1 calc GR . . . .
H45C H 0.335999 0.143869 0.301942 0.106 Uiso 1 1 calc GR . . . .
C47 C 0.8010(13) 0.5489(15) 0.3197(4) 0.093(4) Uani 1 1 d . U . . .
H47A H 0.810685 0.507515 0.338662 0.139 Uiso 1 1 calc GR . . . .
H47B H 0.828498 0.625604 0.322725 0.139 Uiso 1 1 calc GR . . . .
H47C H 0.839311 0.510467 0.304762 0.139 Uiso 1 1 calc GR . . . .
C48 C 0.6692(12) 0.6275(14) 0.2810(3) 0.081(3) Uani 1 1 d . U . . .
H48A H 0.721869 0.606987 0.267340 0.122 Uiso 1 1 calc GR . . . .
H48B H 0.678008 0.706881 0.286646 0.122 Uiso 1 1 calc GR . . . .
H48C H 0.597905 0.615699 0.271068 0.122 Uiso 1 1 calc GR . . . .
C44 C 0.4734(12) 0.1367(13) 0.3530(3) 0.078(3) Uani 1 1 d . U . . .
H44A H 0.476174 0.070303 0.340157 0.117 Uiso 1 1 calc GR . . . .
H44B H 0.428716 0.120454 0.369121 0.117 Uiso 1 1 calc GR . . . .
H44C H 0.545040 0.155687 0.361591 0.117 Uiso 1 1 calc GR . . . .
C25 C 0.0923(10) 0.9721(12) 0.2947(4) 0.095(3) Uani 1 1 d D U . . .
H25A H 0.079311 1.040800 0.306256 0.113 Uiso 1 1 calc R . . . .
H25B H 0.089954 0.990968 0.273155 0.113 Uiso 1 1 calc R . . . .
C53 C 0.6735(10) 0.9727(12) 0.4193(4) 0.098(3) Uani 1 1 d D U . . .
H53A H 0.704339 1.002337 0.438798 0.117 Uiso 1 1 calc R . . . .
H53B H 0.677935 1.031951 0.403989 0.117 Uiso 1 1 calc R . . . .
C52 C 0.7344(12) 0.8640(10) 0.4106(4) 0.095(3) Uani 1 1 d D U . . .
H52A H 0.731590 0.854892 0.388683 0.114 Uiso 1 1 calc R . . . .
H52B H 0.809320 0.865642 0.419126 0.114 Uiso 1 1 calc R . . . .
C26 C 0.0138(12) 0.8752(11) 0.3007(4) 0.094(3) Uani 1 1 d D U . . .
H26A H -0.032273 0.859772 0.282112 0.113 Uiso 1 1 calc R . . . .
H26B H -0.032081 0.900330 0.316043 0.113 Uiso 1 1 calc R . . . .

loop_
_atom_site_aniso_label
_atom_site_aniso_U_11
_atom_site_aniso_U_22
_atom_site_aniso_U_33
_atom_site_aniso_U_23
_atom_site_aniso_U_13
_atom_site_aniso_U_12
I1 0.0505(4) 0.0452(4) 0.0425(4) 0.0054(3) 0.0093(3) -0.0115(3)
I2 0.0530(5) 0.0441(4) 0.0497(4) -0.0131(3) 0.0086(3) 0.0060(3)
Cu1 0.0338(7) 0.0502(7) 0.0266(6) 0.0036(5) 0.0030(5) 0.0100(6)
Cu3 0.0341(7) 0.0545(8) 0.0277(6) -0.0091(6) 0.0042(5) -0.0140(6)
Cu2 0.0532(8) 0.0317(7) 0.0439(7) -0.0046(6) -0.0036(6) 0.0060(6)
Cu4 0.0566(8) 0.0351(7) 0.0391(7) 0.0006(6) -0.0016(6) -0.0094(6)
N2 0.032(4) 0.028(4) 0.019(4) -0.003(3) 0.009(3) -0.006(3)
N5 0.028(4) 0.030(4) 0.023(4) 0.004(3) 0.002(3) 0.006(3)
N1 0.042(5) 0.037(4) 0.024(4) 0.007(3) 0.006(3) -0.003(4)
C1 0.046(3) 0.048(3) 0.030(3) -0.002(3) 0.004(3) -0.003(3)
N4 0.046(5) 0.032(4) 0.023(4) -0.012(3) 0.002(3) -0.007(4)
N6 0.052(6) 0.023(4) 0.060(6) 0.003(4) 0.001(4) -0.010(4)
C9 0.046(3) 0.044(3) 0.032(3) -0.001(3) 0.007(3) -0.007(3)
N3 0.047(5) 0.037(5) 0.058(6) 0.013(4) -0.004(4) 0.004(4)
C2 0.046(3) 0.048(3) 0.032(3) -0.005(3) 0.004(3) -0.005(3)
C36 0.050(3) 0.048(3) 0.039(3) 0.003(3) 0.004(3) 0.002(3)
C29 0.048(3) 0.043(3) 0.039(3) 0.004(3) 0.003(3) -0.004(3)
C37 0.052(3) 0.053(3) 0.042(3) -0.004(3) 0.006(3) 0.009(3)
C10 0.052(3) 0.049(3) 0.034(3) -0.003(3) 0.009(3) -0.010(3)
C15 0.051(4) 0.052(4) 0.034(3) -0.004(3) 0.010(3) -0.006(3)
C3 0.047(3) 0.050(3) 0.030(3) -0.006(3) 0.001(3) -0.004(3)
C8 0.050(3) 0.050(3) 0.032(3) -0.001(3) 0.003(3) -0.003(3)
C28 0.050(3) 0.046(3) 0.038(3) 0.005(3) 0.003(3) -0.005(3)
C30 0.051(3) 0.048(3) 0.043(3) 0.008(3) 0.001(3) -0.006(3)
C11 0.055(4) 0.051(4) 0.038(3) 0.004(3) 0.011(3) -0.008(3)
C42 0.056(4) 0.058(4) 0.041(3) -0.003(3) 0.005(3) 0.009(3)
C22 0.058(4) 0.058(4) 0.039(3) 0.003(3) 0.002(3) -0.007(3)
C35 0.053(3) 0.052(3) 0.044(3) 0.005(3) -0.001(3) -0.007(3)
C49 0.060(4) 0.052(4) 0.047(3) 0.000(3) 0.002(3) -0.003(3)
C34 0.058(4) 0.057(3) 0.044(3) 0.006(3) -0.002(3) -0.006(3)
C19 0.053(4) 0.055(4) 0.043(4) -0.006(4) 0.012(3) -0.005(4)
C38 0.056(4) 0.059(4) 0.045(4) -0.010(3) 0.005(3) 0.008(3)
C46 0.058(4) 0.062(4) 0.049(4) 0.002(4) 0.013(4) 0.006(4)
C4 0.049(3) 0.054(3) 0.037(3) -0.007(3) 0.002(3) -0.009(3)
C33 0.057(4) 0.062(4) 0.049(4) 0.012(4) -0.010(4) -0.006(4)
C43 0.058(4) 0.058(4) 0.049(4) -0.010(4) 0.006(4) 0.006(4)
C14 0.059(4) 0.057(4) 0.041(4) -0.007(3) 0.014(3) -0.006(4)
C16 0.062(4) 0.053(4) 0.048(4) 0.004(4) 0.009(4) -0.003(4)
C6 0.059(4) 0.062(4) 0.038(4) -0.011(4) -0.006(4) -0.006(4)
C23 0.075(4) 0.067(4) 0.055(4) 0.006(4) -0.001(4) -0.003(4)
C32 0.053(4) 0.060(4) 0.051(4) 0.014(4) -0.007(4) -0.004(4)
C50 0.075(4) 0.062(4) 0.064(4) 0.000(4) 0.000(4) -0.004(4)
C39 0.061(4) 0.062(4) 0.050(4) -0.012(4) 0.002(3) 0.010(4)
C5 0.054(4) 0.058(4) 0.041(4) -0.014(3) -0.001(3) -0.010(4)
C31 0.049(4) 0.053(3) 0.042(3) 0.011(3) -0.004(3) -0.005(3)
C54 0.083(5) 0.063(5) 0.081(5) -0.001(4) 0.000(4) -0.003(4)
C7 0.055(3) 0.057(3) 0.036(3) -0.003(3) 0.002(3) -0.004(3)
C12 0.063(4) 0.058(4) 0.044(4) 0.002(3) 0.011(3) -0.007(4)
C24 0.088(5) 0.078(5) 0.071(5) 0.008(4) -0.002(4) 0.004(4)
C41 0.061(4) 0.067(4) 0.049(4) -0.005(4) 0.012(4) 0.011(4)
C13 0.064(4) 0.062(4) 0.040(4) 0.001(3) 0.015(3) -0.010(4)
C40 0.064(4) 0.066(4) 0.049(4) -0.011(4) 0.007(3) 0.014(4)
C51 0.068(4) 0.060(4) 0.067(4) 0.001(3) -0.002(3) -0.003(3)
C18 0.068(6) 0.066(6) 0.066(6) 0.000(5) 0.006(5) -0.006(5)
C21 0.078(7) 0.069(6) 0.065(6) -0.007(6) 0.011(6) 0.016(6)
C20 0.070(6) 0.070(6) 0.072(6) 0.004(6) -0.008(5) -0.001(6)
C27 0.075(4) 0.078(4) 0.063(4) 0.007(4) -0.004(4) 0.000(4)
C17 0.084(7) 0.078(6) 0.073(6) -0.012(6) 0.012(6) 0.003(6)
C45 0.069(6) 0.072(6) 0.072(6) -0.020(5) 0.008(5) -0.004(5)
C47 0.093(7) 0.090(7) 0.092(7) -0.002(7) -0.007(7) -0.003(7)
C48 0.088(7) 0.085(7) 0.072(7) 0.023(6) 0.017(6) 0.001(6)
C44 0.079(6) 0.080(6) 0.075(6) 0.003(6) 0.011(6) 0.005(6)
C25 0.105(6) 0.090(5) 0.086(5) 0.003(5) -0.003(5) 0.009(5)
C53 0.100(5) 0.082(5) 0.109(5) 0.008(5) 0.001(5) -0.001(5)
C52 0.098(5) 0.084(5) 0.102(5) 0.006(5) 0.004(5) 0.005(5)
C26 0.097(6) 0.097(6) 0.087(5) -0.001(5) 0.000(5) 0.009(5)

loop_
_atom_type_symbol
_atom_type_description
_atom_type_scat_dispersion_real
_atom_type_scat_dispersion_imag
_atom_type_scat_source
C C 0.0033 0.0016 'International Tables Vol C Tables 4.2.6.8 and 6.1.1.4'
H H 0.0000 0.0000 'International Tables Vol C Tables 4.2.6.8 and 6.1.1.4'
Cu Cu 0.3201 1.2651 'International Tables Vol C Tables 4.2.6.8 and 6.1.1.4'
I I -0.4742 1.8119 'International Tables Vol C Tables 4.2.6.8 and 6.1.1.4'
N N 0.0061 0.0033 'International Tables Vol C Tables 4.2.6.8 and 6.1.1.4'

loop_
_geom_angle_atom_site_label_1
_geom_angle_atom_site_label_2
_geom_angle_atom_site_label_3
_geom_angle
_geom_angle_site_symmetry_1
_geom_angle_site_symmetry_3
_geom_angle_publ_flag
Cu1 I1 Cu2 48.85(4) . . ?
Cu4 I1 Cu1 61.87(4) . . ?
Cu4 I1 Cu2 65.37(5) . . ?
Cu2 I2 Cu3 60.98(5) . . ?
Cu2 I2 Cu4 65.79(5) . . ?
Cu4 I2 Cu3 48.87(4) . . ?
Cu3 Cu1 I1 102.89(6) . . ?
Cu3 Cu1 Cu4 53.03(6) . . ?
Cu2 Cu1 I1 66.19(8) . . ?
Cu2 Cu1 Cu3 69.16(6) . . ?
Cu2 Cu1 Cu4 69.05(7) . . ?
Cu4 Cu1 I1 53.62(6) . . ?
N5 Cu1 I1 107.8(2) . . ?
N5 Cu1 Cu3 106.7(2) . . ?
N5 Cu1 Cu2 170.7(2) . . ?
N5 Cu1 Cu4 101.8(2) . . ?
N5 Cu1 C1 133.3(4) . . ?
C1 Cu1 I1 114.2(3) . . ?
C1 Cu1 Cu3 83.3(3) . . ?
C1 Cu1 Cu2 55.4(3) . . ?
C1 Cu1 Cu4 118.9(3) . . ?
Cu1 Cu3 I2 102.00(6) . . ?
Cu1 Cu3 Cu2 52.98(7) . . ?
Cu2 Cu3 I2 53.22(6) . . ?
Cu4 Cu3 I2 64.72(8) . . ?
Cu4 Cu3 Cu1 69.38(6) . . ?
Cu4 Cu3 Cu2 69.16(7) . . ?
N2 Cu3 I2 107.6(2) . . ?
N2 Cu3 Cu1 107.8(2) . . ?
N2 Cu3 Cu2 101.5(2) . . ?
N2 Cu3 Cu4 170.2(2) . . ?
N2 Cu3 C28 134.1(4) . . ?
C28 Cu3 I2 113.5(3) . . ?
C28 Cu3 Cu1 83.0(3) . . ?
C28 Cu3 Cu2 119.0(3) . . ?
C28 Cu3 Cu4 55.6(3) . . ?
I1 Cu2 Cu4 51.80(6) . . ?
I2 Cu2 I1 99.13(5) . . ?
I2 Cu2 Cu3 65.80(9) . . ?
I2 Cu2 Cu4 62.25(7) . . ?
Cu1 Cu2 I1 64.97(8) . . ?
Cu1 Cu2 I2 117.93(7) . . ?
Cu1 Cu2 Cu3 57.85(6) . . ?
Cu1 Cu2 Cu4 62.17(6) . . ?
Cu3 Cu2 I1 95.97(6) . . ?
Cu3 Cu2 Cu4 49.06(5) . . ?
C1 Cu2 I1 111.4(3) . . ?
C1 Cu2 I2 133.0(3) . . ?
C1 Cu2 Cu1 53.3(3) . . ?
C1 Cu2 Cu3 75.9(3) . . ?
C1 Cu2 Cu4 110.8(3) . . ?
C1 Cu2 N3 94.0(4) . . ?
N3 Cu2 I1 102.4(3) . . ?
N3 Cu2 I2 113.8(3) . . ?
N3 Cu2 Cu1 128.0(3) . . ?
N3 Cu2 Cu3 161.3(3) . . ?
N3 Cu2 Cu4 148.9(3) . . ?
I1 Cu4 I2 99.70(5) . . ?
I1 Cu4 Cu1 64.51(8) . . ?
I1 Cu4 Cu2 62.83(7) . . ?
I2 Cu4 Cu2 51.96(6) . . ?
Cu1 Cu4 I2 96.49(6) . . ?
Cu1 Cu4 Cu2 48.78(5) . . ?
Cu3 Cu4 I1 117.15(6) . . ?
Cu3 Cu4 I2 66.41(8) . . ?
Cu3 Cu4 Cu1 57.59(7) . . ?
Cu3 Cu4 Cu2 61.78(6) . . ?
N6 Cu4 I1 114.6(2) . . ?
N6 Cu4 I2 103.0(3) . . ?
N6 Cu4 Cu1 160.2(3) . . ?
N6 Cu4 Cu3 128.2(2) . . ?
N6 Cu4 Cu2 150.3(2) . . ?
C28 Cu4 I1 130.5(3) . . ?
C28 Cu4 I2 112.5(3) . . ?
C28 Cu4 Cu1 75.1(3) . . ?
C28 Cu4 Cu3 52.6(3) . . ?
C28 Cu4 Cu2 109.6(3) . . ?
C28 Cu4 N6 94.2(4) . . ?
C9 N2 Cu3 122.4(6) . . ?
C9 N2 C10 116.3(8) . . ?
C10 N2 Cu3 121.3(6) . . ?
C36 N5 Cu1 122.6(7) . . ?
C36 N5 C37 117.0(8) . . ?
C37 N5 Cu1 120.2(6) . . ?
C1 N1 C22 122.6(9) . . ?
C8 N1 C1 112.6(8) . . ?
C8 N1 C22 123.7(9) . . ?
Cu1 C1 Cu2 71.4(3) . . ?
N1 C1 Cu1 115.4(7) . . ?
N1 C1 Cu2 108.8(7) . . ?
N1 C1 C2 106.2(9) . . ?
C2 C1 Cu1 125.9(8) . . ?
C2 C1 Cu2 125.6(7) . . ?
C28 N4 C49 122.3(9) . . ?
C35 N4 C28 111.6(8) . . ?
C35 N4 C49 125.5(9) . . ?
C50 N6 Cu4 111.4(7) . . ?
C50 N6 C54 107.7(10) . . ?
C54 N6 Cu4 111.9(8) . . ?
C51 N6 Cu4 106.3(7) . . ?
C51 N6 C50 108.6(9) . . ?
C51 N6 C54 110.8(9) . . ?
N2 C9 H9 115.8 . . ?
N2 C9 C2 128.4(10) . . ?
C2 C9 H9 115.8 . . ?
C23 N3 Cu2 113.9(7) . . ?
C24 N3 Cu2 110.5(7) . . ?
C24 N3 C23 108.6(10) . . ?
C24 N3 C27 108.1(9) . . ?
C27 N3 Cu2 104.1(7) . . ?
C27 N3 C23 111.6(10) . . ?
C1 C2 C3 107.8(9) . . ?
C9 C2 C1 129.8(10) . . ?
C9 C2 C3 122.2(10) . . ?
N5 C36 H36 115.4 . . ?
N5 C36 C29 129.3(11) . . ?
C29 C36 H36 115.4 . . ?
C36 C29 C30 123.0(10) . . ?
C28 C29 C36 128.7(10) . . ?
C28 C29 C30 108.2(10) . . ?
C42 C37 N5 118.2(10) . . ?
C38 C37 N5 118.8(10) . . ?
C38 C37 C42 123.0(11) . . ?
C15 C10 N2 119.2(10) . . ?
C11 C10 N2 118.5(10) . . ?
C11 C10 C15 122.2(10) . . ?
C10 C15 C19 122.2(10) . . ?
C14 C15 C10 116.8(11) . . ?
C14 C15 C19 121.0(10) . . ?
C8 C3 C2 107.0(9) . . ?
C4 C3 C2 133.0(10) . . ?
C4 C3 C8 120.0(9) . . ?
N1 C8 C3 106.4(9) . . ?
C7 C8 N1 132.2(10) . . ?
C7 C8 C3 121.4(10) . . ?
Cu3 C28 Cu4 71.8(4) . . ?
N4 C28 Cu3 115.9(7) . . ?
N4 C28 Cu4 107.1(7) . . ?
N4 C28 C29 105.4(9) . . ?
C29 C28 Cu3 127.6(8) . . ?
C29 C28 Cu4 125.5(8) . . ?
C35 C30 C29 106.7(10) . . ?
C35 C30 C31 119.3(11) . . ?
C31 C30 C29 134.1(11) . . ?
C10 C11 C16 122.8(10) . . ?
C10 C11 C12 117.9(11) . . ?
C12 C11 C16 118.8(11) . . ?
C37 C42 C46 124.9(11) . . ?
C37 C42 C41 114.2(11) . . ?
C41 C42 C46 120.9(11) . . ?
N1 C22 H22A 108.8 . . ?
N1 C22 H22B 108.8 . . ?
N1 C22 C23 114.0(10) . . ?
H22A C22 H22B 107.6 . . ?
C23 C22 H22A 108.8 . . ?
C23 C22 H22B 108.8 . . ?
N4 C35 C34 130.6(11) . . ?
C30 C35 N4 108.1(10) . . ?
C30 C35 C34 121.2(11) . . ?
N4 C49 H49A 108.7 . . ?
N4 C49 H49B 108.7 . . ?
N4 C49 C50 114.3(10) . . ?
H49A C49 H49B 107.6 . . ?
C50 C49 H49A 108.7 . . ?
C50 C49 H49B 108.7 . . ?
C35 C34 H34 120.7 . . ?
C33 C34 C35 118.7(12) . . ?
C33 C34 H34 120.7 . . ?
C15 C19 H19 107.0 . . ?
C15 C19 C20 112.8(10) . . ?
C21 C19 C15 113.2(10) . . ?
C21 C19 H19 107.0 . . ?
C21 C19 C20 109.4(11) . . ?
C20 C19 H19 107.0 . . ?
C37 C38 C43 122.4(10) . . ?
C39 C38 C37 118.8(12) . . ?
C39 C38 C43 118.8(11) . . ?
C42 C46 H46 107.4 . . ?
C42 C46 C47 113.6(12) . . ?
C42 C46 C48 111.6(11) . . ?
C47 C46 H46 107.4 . . ?
C47 C46 C48 109.1(12) . . ?
C48 C46 H46 107.4 . . ?
C3 C4 H4 121.1 . . ?
C3 C4 C5 117.7(10) . . ?
C5 C4 H4 121.1 . . ?
C34 C33 H33 119.1 . . ?
C34 C33 C32 121.9(12) . . ?
C32 C33 H33 119.1 . . ?
C38 C43 H43 107.2 . . ?
C38 C43 C44 110.2(10) . . ?
C45 C43 C38 112.2(11) . . ?
C45 C43 H43 107.2 . . ?
C45 C43 C44 112.6(12) . . ?
C44 C43 H43 107.2 . . ?
C15 C14 H14 118.8 . . ?
C13 C14 C15 122.4(11) . . ?
C13 C14 H14 118.8 . . ?
C11 C16 H16 107.9 . . ?
C11 C16 C17 109.3(10) . . ?
C18 C16 C11 112.3(10) . . ?
C18 C16 H16 107.9 . . ?
C18 C16 C17 111.3(11) . . ?
C17 C16 H16 107.9 . . ?
C5 C6 H6 119.4 . . ?
C7 C6 H6 119.4 . . ?
C7 C6 C5 121.2(10) . . ?
N3 C23 C22 113.4(10) . . ?
N3 C23 H23A 108.9 . . ?
N3 C23 H23B 108.9 . . ?
C22 C23 H23A 108.9 . . ?
C22 C23 H23B 108.9 . . ?
H23A C23 H23B 107.7 . . ?
C33 C32 H32 119.8 . . ?
C33 C32 C31 120.4(12) . . ?
C31 C32 H32 119.8 . . ?
N6 C50 C49 113.9(10) . . ?
N6 C50 H50A 108.8 . . ?
N6 C50 H50B 108.8 . . ?
C49 C50 H50A 108.8 . . ?
C49 C50 H50B 108.8 . . ?
H50A C50 H50B 107.7 . . ?
C38 C39 H39 120.0 . . ?
C40 C39 C38 120.0(12) . . ?
C40 C39 H39 120.0 . . ?
C4 C5 H5 119.7 . . ?
C6 C5 C4 120.6(11) . . ?
C6 C5 H5 119.7 . . ?
C30 C31 H31 120.8 . . ?
C32 C31 C30 118.4(12) . . ?
C32 C31 H31 120.8 . . ?
N6 C54 H54A 110.9 . . ?
N6 C54 H54B 110.9 . . ?
N6 C54 C53 104.3(11) . . ?
H54A C54 H54B 108.9 . . ?
C53 C54 H54A 110.9 . . ?
C53 C54 H54B 110.9 . . ?
C8 C7 C6 119.0(11) . . ?
C8 C7 H7 120.5 . . ?
C6 C7 H7 120.5 . . ?
C11 C12 H12 119.7 . . ?
C13 C12 C11 120.6(12) . . ?
C13 C12 H12 119.7 . . ?
N3 C24 H24A 109.7 . . ?
N3 C24 H24B 109.7 . . ?
N3 C24 C25 110.0(11) . . ?
H24A C24 H24B 108.2 . . ?
C25 C24 H24A 109.7 . . ?
C25 C24 H24B 109.7 . . ?
C42 C41 H41 118.5 . . ?
C40 C41 C42 123.0(12) . . ?
C40 C41 H41 118.5 . . ?
C14 C13 C12 120.0(11) . . ?
C14 C13 H13 120.0 . . ?
C12 C13 H13 120.0 . . ?
C39 C40 H40 119.5 . . ?
C41 C40 C39 120.9(12) . . ?
C41 C40 H40 119.5 . . ?
N6 C51 H51A 110.4 . . ?
N6 C51 H51B 110.4 . . ?
N6 C51 C52 106.7(10) . . ?
H51A C51 H51B 108.6 . . ?
C52 C51 H51A 110.4 . . ?
C52 C51 H51B 110.4 . . ?
C16 C18 H18A 109.5 . . ?
C16 C18 H18B 109.5 . . ?
C16 C18 H18C 109.5 . . ?
H18A C18 H18B 109.5 . . ?
H18A C18 H18C 109.5 . . ?
H18B C18 H18C 109.5 . . ?
C19 C21 H21A 109.5 . . ?
C19 C21 H21B 109.5 . . ?
C19 C21 H21C 109.5 . . ?
H21A C21 H21B 109.5 . . ?
H21A C21 H21C 109.5 . . ?
H21B C21 H21C 109.5 . . ?
C19 C20 H20A 109.5 . . ?
C19 C20 H20B 109.5 . . ?
C19 C20 H20C 109.5 . . ?
H20A C20 H20B 109.5 . . ?
H20A C20 H20C 109.5 . . ?
H20B C20 H20C 109.5 . . ?
N3 C27 H27A 111.4 . . ?
N3 C27 H27B 111.4 . . ?
N3 C27 C26 101.9(11) . . ?
H27A C27 H27B 109.3 . . ?
C26 C27 H27A 111.4 . . ?
C26 C27 H27B 111.4 . . ?
C16 C17 H17A 109.5 . . ?
C16 C17 H17B 109.5 . . ?
C16 C17 H17C 109.5 . . ?
H17A C17 H17B 109.5 . . ?
H17A C17 H17C 109.5 . . ?
H17B C17 H17C 109.5 . . ?
C43 C45 H45A 109.5 . . ?
C43 C45 H45B 109.5 . . ?
C43 C45 H45C 109.5 . . ?
H45A C45 H45B 109.5 . . ?
H45A C45 H45C 109.5 . . ?
H45B C45 H45C 109.5 . . ?
C46 C47 H47A 109.5 . . ?
C46 C47 H47B 109.5 . . ?
C46 C47 H47C 109.5 . . ?
H47A C47 H47B 109.5 . . ?
H47A C47 H47C 109.5 . . ?
H47B C47 H47C 109.5 . . ?
C46 C48 H48A 109.5 . . ?
C46 C48 H48B 109.5 . . ?
C46 C48 H48C 109.5 . . ?
H48A C48 H48B 109.5 . . ?
H48A C48 H48C 109.5 . . ?
H48B C48 H48C 109.5 . . ?
C43 C44 H44A 109.5 . . ?
C43 C44 H44B 109.5 . . ?
C43 C44 H44C 109.5 . . ?
H44A C44 H44B 109.5 . . ?
H44A C44 H44C 109.5 . . ?
H44B C44 H44C 109.5 . . ?
C24 C25 H25A 112.0 . . ?
C24 C25 H25B 112.0 . . ?
H25A C25 H25B 109.7 . . ?
C26 C25 C24 98.7(11) . . ?
C26 C25 H25A 112.0 . . ?
C26 C25 H25B 112.0 . . ?
C54 C53 H53A 110.4 . . ?
C54 C53 H53B 110.4 . . ?
C54 C53 C52 106.6(11) . . ?
H53A C53 H53B 108.6 . . ?
C52 C53 H53A 110.4 . . ?
C52 C53 H53B 110.4 . . ?
C51 C52 C53 101.8(11) . . ?
C51 C52 H52A 111.4 . . ?
C51 C52 H52B 111.4 . . ?
C53 C52 H52A 111.4 . . ?
C53 C52 H52B 111.4 . . ?
H52A C52 H52B 109.3 . . ?
C27 C26 H26A 109.0 . . ?
C27 C26 H26B 109.0 . . ?
C25 C26 C27 113.1(12) . . ?
C25 C26 H26A 109.0 . . ?
C25 C26 H26B 109.0 . . ?
H26A C26 H26B 107.8 . . ?

loop_
_geom_bond_atom_site_label_1
_geom_bond_atom_site_label_2
_geom_bond_distance
_geom_bond_site_symmetry_2
_geom_bond_publ_flag
I1 Cu1 2.879(3) . ?
I1 Cu2 2.907(3) . ?
I1 Cu4 2.568(3) . ?
I2 Cu3 2.922(3) . ?
I2 Cu2 2.565(3) . ?
I2 Cu4 2.883(3) . ?
Cu1 Cu3 2.537(3) . ?
Cu1 Cu2 2.393(2) . ?
Cu1 Cu4 2.813(3) . ?
Cu1 N5 1.926(7) . ?
Cu1 C1 2.025(11) . ?
Cu3 Cu2 2.801(3) . ?
Cu3 Cu4 2.401(2) . ?
Cu3 N2 1.938(7) . ?
Cu3 C28 2.008(11) . ?
Cu2 Cu4 2.971(3) . ?
Cu2 C1 2.078(11) . ?
Cu2 N3 2.134(9) . ?
Cu4 N6 2.126(9) . ?
Cu4 C28 2.085(11) . ?
N2 C9 1.305(12) . ?
N2 C10 1.427(12) . ?
N5 C36 1.289(12) . ?
N5 C37 1.459(13) . ?
N1 C1 1.388(12) . ?
N1 C8 1.372(13) . ?
N1 C22 1.402(13) . ?
C1 C2 1.421(14) . ?
N4 C28 1.388(12) . ?
N4 C35 1.386(14) . ?
N4 C49 1.435(13) . ?
N6 C50 1.486(15) . ?
N6 C54 1.479(16) . ?
N6 C51 1.462(15) . ?
C9 H9 0.9300 . ?
C9 C2 1.407(14) . ?
N3 C23 1.480(16) . ?
N3 C24 1.461(17) . ?
N3 C27 1.472(16) . ?
C2 C3 1.442(14) . ?
C36 H36 0.9300 . ?
C36 C29 1.402(15) . ?
C29 C28 1.398(15) . ?
C29 C30 1.465(15) . ?
C37 C42 1.404(16) . ?
C37 C38 1.380(17) . ?
C10 C15 1.404(15) . ?
C10 C11 1.379(16) . ?
C15 C19 1.497(16) . ?
C15 C14 1.379(15) . ?
C3 C8 1.438(15) . ?
C3 C4 1.371(15) . ?
C8 C7 1.358(14) . ?
C30 C35 1.362(16) . ?
C30 C31 1.384(16) . ?
C11 C16 1.524(16) . ?
C11 C12 1.388(15) . ?
C42 C46 1.461(17) . ?
C42 C41 1.407(16) . ?
C22 H22A 0.9700 . ?
C22 H22B 0.9700 . ?
C22 C23 1.516(17) . ?
C35 C34 1.396(15) . ?
C49 H49A 0.9700 . ?
C49 H49B 0.9700 . ?
C49 C50 1.502(17) . ?
C34 H34 0.9300 . ?
C34 C33 1.317(16) . ?
C19 H19 0.9800 . ?
C19 C21 1.478(16) . ?
C19 C20 1.498(16) . ?
C38 C43 1.507(17) . ?
C38 C39 1.370(15) . ?
C46 H46 0.9800 . ?
C46 C47 1.480(18) . ?
C46 C48 1.503(17) . ?
C4 H4 0.9300 . ?
C4 C5 1.417(15) . ?
C33 H33 0.9300 . ?
C33 C32 1.365(17) . ?
C43 H43 0.9800 . ?
C43 C45 1.507(17) . ?
C43 C44 1.528(18) . ?
C14 H14 0.9300 . ?
C14 C13 1.350(16) . ?
C16 H16 0.9800 . ?
C16 C18 1.509(17) . ?
C16 C17 1.528(18) . ?
C6 H6 0.9300 . ?
C6 C5 1.404(16) . ?
C6 C7 1.363(16) . ?
C23 H23A 0.9700 . ?
C23 H23B 0.9700 . ?
C32 H32 0.9300 . ?
C32 C31 1.384(15) . ?
C50 H50A 0.9700 . ?
C50 H50B 0.9700 . ?
C39 H39 0.9300 . ?
C39 C40 1.364(17) . ?
C5 H5 0.9300 . ?
C31 H31 0.9300 . ?
C54 H54A 0.9700 . ?
C54 H54B 0.9700 . ?
C54 C53 1.533(5) . ?
C7 H7 0.9300 . ?
C12 H12 0.9300 . ?
C12 C13 1.381(16) . ?
C24 H24A 0.9700 . ?
C24 H24B 0.9700 . ?
C24 C25 1.534(5) . ?
C41 H41 0.9300 . ?
C41 C40 1.336(18) . ?
C13 H13 0.9300 . ?
C40 H40 0.9300 . ?
C51 H51A 0.9700 . ?
C51 H51B 0.9700 . ?
C51 C52 1.529(5) . ?
C18 H18A 0.9600 . ?
C18 H18B 0.9600 . ?
C18 H18C 0.9600 . ?
C21 H21A 0.9600 . ?
C21 H21B 0.9600 . ?
C21 H21C 0.9600 . ?
C20 H20A 0.9600 . ?
C20 H20B 0.9600 . ?
C20 H20C 0.9600 . ?
C27 H27A 0.9700 . ?
C27 H27B 0.9700 . ?
C27 C26 1.535(9) . ?
C17 H17A 0.9600 . ?
C17 H17B 0.9600 . ?
C17 H17C 0.9600 . ?
C45 H45A 0.9600 . ?
C45 H45B 0.9600 . ?
C45 H45C 0.9600 . ?
C47 H47A 0.9600 . ?
C47 H47B 0.9600 . ?
C47 H47C 0.9600 . ?
C48 H48A 0.9600 . ?
C48 H48B 0.9600 . ?
C48 H48C 0.9600 . ?
C44 H44A 0.9600 . ?
C44 H44B 0.9600 . ?
C44 H44C 0.9600 . ?
C25 H25A 0.9700 . ?
C25 H25B 0.9700 . ?
C25 C26 1.531(9) . ?
C53 H53A 0.9700 . ?
C53 H53B 0.9700 . ?
C53 C52 1.540(5) . ?
C52 H52A 0.9700 . ?
C52 H52B 0.9700 . ?
C26 H26A 0.9700 . ?
C26 H26B 0.9700 . ?

loop_
_smtbx_masks_void_nr
_smtbx_masks_void_average_x
_smtbx_masks_void_average_y
_smtbx_masks_void_average_z
_smtbx_masks_void_volume
_smtbx_masks_void_count_electrons
_smtbx_masks_void_content
1 -0.796 0.000 0.500 776.8 134.6 ?
2 0.526 0.500 0.000 776.8 134.6 ?
